data_1514519
loop_
_publ_author_name
'Yvon, Carine'
'Macdonell, Andrew'
'Buchwald, Saskia'
'Surman, Andrew J.'
'Follet, No\'emie'
'Alex, Jennifer'
'Long, De-Liang'
'Cronin, Leroy'

_publ_section_title
;
 A collection of robust methodologies for the preparation of asymmetric
 hybrid Mn--Anderson polyoxometalates for multifunctional materials
;
_journal_issue 10
_journal_name_full 'Chemical Science'
_journal_page_first 3810
_journal_paper_doi 10.1039/c3sc51618k
_journal_volume 4
_journal_year 2013
_chemical_formula_sum 'C62 H135 Mn Mo6 N6 O26'
_chemical_formula_weight 2011.34
_chemical_name_systematic
; 
 ? 
;
_space_group_IT_number 54
_symmetry_cell_setting orthorhombic
_symmetry_space_group_name_Hall '-P 2a 2ac'
_symmetry_space_group_name_H-M 'P c c a'
_atom_sites_solution_hydrogens geom
_atom_sites_solution_primary direct
_atom_sites_solution_secondary difmap
_audit_creation_method SHELXL-97
_cell_angle_alpha 90.00
_cell_angle_beta 90.00
_cell_angle_gamma 90.00
_cell_formula_units_Z 8
_cell_length_a 23.3192(17)
_cell_length_b 28.200(2)
_cell_length_c 30.215(2)
_cell_measurement_reflns_used 8777
_cell_measurement_temperature 150(2)
_cell_measurement_theta_max 25.2
_cell_measurement_theta_min 2.26
_cell_volume 19869(2)
_computing_cell_refinement Apex2
_computing_data_collection Apex2
_computing_data_reduction Apex2
_computing_molecular_graphics Diamond3
_computing_publication_material WinGX
_computing_structure_refinement 'SHELXL-97 (Sheldrick, 1997)'
_computing_structure_solution 'SHELXS-97 (Sheldrick, 1990)'
_diffrn_ambient_temperature 150(2)
_diffrn_measured_fraction_theta_full 0.999
_diffrn_measured_fraction_theta_max 0.999
_diffrn_measurement_device_type 'Bruker Apex II Quasar CCD'
_diffrn_measurement_method '\w & \p scans'
_diffrn_radiation_monochromator graphite
_diffrn_radiation_source 'fine-focus sealed tube'
_diffrn_radiation_type MoK\a
_diffrn_radiation_wavelength 0.71073
_diffrn_reflns_av_R_equivalents 0.0842
_diffrn_reflns_av_sigmaI/netI 0.0630
_diffrn_reflns_limit_h_max 27
_diffrn_reflns_limit_h_min -27
_diffrn_reflns_limit_k_max 31
_diffrn_reflns_limit_k_min -33
_diffrn_reflns_limit_l_max 35
_diffrn_reflns_limit_l_min -35
_diffrn_reflns_number 135649
_diffrn_reflns_theta_full 25.00
_diffrn_reflns_theta_max 25.00
_diffrn_reflns_theta_min 0.72
_diffrn_standards_decay_% none
_exptl_absorpt_coefficient_mu 0.917
_exptl_absorpt_correction_T_max 0.9556
_exptl_absorpt_correction_T_min 0.8979
_exptl_absorpt_correction_type empirical
_exptl_absorpt_process_details SADABS
_exptl_crystal_colour orange
_exptl_crystal_density_diffrn 1.345
_exptl_crystal_density_meas ?
_exptl_crystal_density_method 'not measured'
_exptl_crystal_description block
_exptl_crystal_F_000 8272
_exptl_crystal_size_max 0.12
_exptl_crystal_size_mid 0.08
_exptl_crystal_size_min 0.05
_refine_diff_density_max 1.81
_refine_diff_density_min -0.79
_refine_diff_density_rms 0.23
_refine_ls_extinction_coef 0.000050(16)
_refine_ls_extinction_expression Fc^*^=kFc[1+0.001xFc^2^\l^3^/sin(2\q)]^-1/4^
_refine_ls_extinction_method SHELXL
_refine_ls_goodness_of_fit_ref 1.076
_refine_ls_hydrogen_treatment constr
_refine_ls_matrix_type full
_refine_ls_number_parameters 795
_refine_ls_number_reflns 17492
_refine_ls_number_restraints 12
_refine_ls_restrained_S_all 1.078
_refine_ls_R_factor_all 0.1506
_refine_ls_R_factor_gt 0.0913
_refine_ls_shift/su_max 0.001
_refine_ls_shift/su_mean 0.000
_refine_ls_structure_factor_coef Fsqd
_refine_ls_weighting_details 'calc w=1/[\s^2^(Fo^2^)+(0.1880P)^2^+0.0000P] where P=(Fo^2^+2Fc^2^)/3'
_refine_ls_weighting_scheme calc
_refine_ls_wR_factor_gt 0.2965
_refine_ls_wR_factor_ref 0.3334
_reflns_number_gt 8635
_reflns_number_total 17492
_reflns_threshold_expression >2sigma(I)
_cod_data_source_file c3sc51618k.txt
_cod_data_source_block cy680b
_cod_depositor_comments
;
The following automatic conversions were performed:

'_symmetry_cell_setting' value 'Orthorhombic' changed to
'orthorhombic' according to
/usr/data/users/saulius/automatic-downloads/retrospective/RSC/lib/dictionaries/cif_core.dic
dictionary named 'cif_core.dic' version 2.4.2 from 2011-04-26.

Automatic conversion script
Id: cif_fix_values 2281 2013-09-26 08:29:07Z andrius 

The following automatic conversions were performed:

'_exptl_crystal_density_meas' value 'none' was changed to '?' - the
value is perceived as not measured.

Automatic conversion script
Id: cif_fix_values 3008 2015-01-20 13:52:24Z robertas 
;
_cod_original_cell_volume 19869(3)
_cod_original_sg_symbol_H-M Pcca
_cod_database_code 1514519

loop_
_symmetry_equiv_pos_as_xyz
'x, y, z'
'-x+1/2, -y, z'
'-x, y, -z+1/2'
'x+1/2, -y, -z+1/2'
'-x, -y, -z'
'x-1/2, y, -z'
'x, -y, z-1/2'
'-x-1/2, y, z-1/2'

loop_
_atom_site_label
_atom_site_type_symbol
_atom_site_fract_x
_atom_site_fract_y
_atom_site_fract_z
_atom_site_U_iso_or_equiv
_atom_site_adp_type
_atom_site_occupancy
_atom_site_symmetry_multiplicity
_atom_site_calc_flag
_atom_site_refinement_flags
Mo1 Mo 0.18372(3) 0.16089(2) 0.07542(3) 0.0329(2) Uani 1 1 d .
Mo2 Mo 0.32692(3) 0.16492(2) 0.07103(3) 0.0356(2) Uani 1 1 d .
Mo3 Mo 0.39645(3) 0.25536(2) 0.11897(3) 0.0425(2) Uani 1 1 d .
Mo4 Mo 0.32454(3) 0.34068(2) 0.17332(3) 0.0365(2) Uani 1 1 d .
Mo5 Mo 0.18178(3) 0.33715(2) 0.17756(3) 0.0398(2) Uani 1 1 d .
Mo6 Mo 0.11231(3) 0.24666(2) 0.12892(3) 0.0403(2) Uani 1 1 d .
Mn1 Mn 0.25457(4) 0.25135(4) 0.12389(4) 0.0238(3) Uani 1 1 d .
O1 O 0.1772(3) 0.14613(19) 0.02178(19) 0.0481(17) Uani 1 1 d .
O2 O 0.1424(2) 0.12196(17) 0.10272(19) 0.0401(15) Uani 1 1 d .
O3 O 0.2577(2) 0.13644(17) 0.09204(19) 0.0346(15) Uani 1 1 d .
O4 O 0.2526(2) 0.21821(18) 0.0615(2) 0.0331(15) Uani 1 1 d .
O5 O 0.3274(3) 0.14790(19) 0.01718(19) 0.0455(16) Uani 1 1 d .
O6 O 0.3728(2) 0.12909(19) 0.0962(2) 0.0520(18) Uani 1 1 d .
O7 O 0.3700(2) 0.22224(17) 0.06727(19) 0.0416(16) Uani 1 1 d .
O8 O 0.3176(2) 0.21012(17) 0.13749(17) 0.0297(13) Uani 1 1 d .
O9 O 0.4443(2) 0.21710(19) 0.1382(2) 0.0568(19) Uani 1 1 d .
O10 O 0.4361(3) 0.2990(2) 0.0936(2) 0.065(2) Uani 1 1 d .
O11 O 0.1981(2) 0.20482(17) 0.14278(18) 0.0343(14) Uani 1 1 d .
O12 O 0.3104(2) 0.29660(16) 0.10446(17) 0.0326(14) Uani 1 1 d .
O13 O 0.3750(2) 0.28596(17) 0.17345(17) 0.0320(14) Uani 1 1 d .
O14 O 0.2558(2) 0.28435(18) 0.18656(19) 0.0337(15) Uani 1 1 d .
O15 O 0.3663(3) 0.38093(18) 0.1441(2) 0.0552(19) Uani 1 1 d .
O16 O 0.3311(3) 0.35651(19) 0.22730(19) 0.0461(16) Uani 1 1 d .
O17 O 0.1784(3) 0.3522(2) 0.2322(2) 0.0577(19) Uani 1 1 d .
O18 O 0.2516(2) 0.36529(19) 0.1565(2) 0.0395(16) Uani 1 1 d .
O19 O 0.1348(3) 0.37400(19) 0.1514(2) 0.070(2) Uani 1 1 d .
O20 O 0.1369(3) 0.28014(19) 0.18108(19) 0.0455(16) Uani 1 1 d .
O21 O 0.1927(2) 0.29301(16) 0.10859(18) 0.0320(14) Uani 1 1 d .
O22 O 0.0643(3) 0.2870(2) 0.1066(2) 0.065(2) Uani 1 1 d .
O23 O 0.0722(2) 0.2036(2) 0.1543(2) 0.0545(19) Uani 1 1 d .
O24 O 0.1363(2) 0.21616(17) 0.07556(17) 0.0343(14) Uani 1 1 d .
O25 O 0.2838(4) 0.0985(3) 0.2254(3) 0.073(3) Uiso 0.80 1 d PD
O25' O 0.2500(14) 0.3986(10) 0.0178(7) 0.080(13) Uiso 0.20 1 d PD
O26 O 0.2711(11) 0.1770(8) 0.9059(8) 0.087(8) Uiso 0.30 1 d PD
N1 N 0.2452(4) 0.3293(3) -0.0015(3) 0.072(3) Uani 1 1 d D
H1 H 0.2420 0.3098 -0.0241 0.086 Uiso 1 1 calc R
N2 N 0.2653(3) 0.1729(2) 0.2502(2) 0.044(2) Uani 1 1 d D
H2 H 0.2585 0.1894 0.2744 0.052 Uiso 1 1 calc R
N3 N 0.9994(3) 0.1824(3) 0.0112(3) 0.069(3) Uani 1 1 d .
N4 N 0.2500 0.0000 0.1261(4) 0.062(4) Uani 1 2 d S
N5 N 0.5000 0.3265(4) 0.2500 0.057(3) Uani 1 2 d S
N6 N 0.0000 0.2999(5) 0.2500 0.089(5) Uani 1 2 d S
N7 N 0.2500 0.5000 0.1204(4) 0.064(4) Uani 1 2 d S
N8 N 0.2631(6) 0.1055(4) 0.9302(5) 0.046(4) Uiso 0.50 1 d PD
C1 C 0.2480(4) 0.3025(4) 0.0405(4) 0.057(3) Uani 1 1 d .
C2 C 0.2496(4) 0.2493(3) 0.0262(3) 0.044(3) Uani 1 1 d .
H2A H 0.2148 0.2422 0.0087 0.052 Uiso 1 1 calc R
H2B H 0.2833 0.2442 0.0069 0.052 Uiso 1 1 calc R
C3 C 0.1946(4) 0.3157(3) 0.0666(3) 0.040(2) Uani 1 1 d .
H3A H 0.1937 0.3505 0.0710 0.048 Uiso 1 1 calc R
H3B H 0.1602 0.3066 0.0494 0.048 Uiso 1 1 calc R
C4 C 0.3031(4) 0.3182(3) 0.0637(3) 0.048(3) Uani 1 1 d .
H4A H 0.3363 0.3106 0.0446 0.058 Uiso 1 1 calc R
H4B H 0.3022 0.3530 0.0678 0.058 Uiso 1 1 calc R
C5 C 0.2611(4) 0.1981(3) 0.2087(3) 0.034(2) Uani 1 1 d .
C6 C 0.3173(3) 0.1872(3) 0.1812(3) 0.036(2) Uani 1 1 d .
H6A H 0.3510 0.1981 0.1982 0.043 Uiso 1 1 calc R
H6B H 0.3208 0.1525 0.1772 0.043 Uiso 1 1 calc R
C7 C 0.2083(4) 0.1820(3) 0.1855(3) 0.037(2) Uani 1 1 d .
H7A H 0.2108 0.1473 0.1809 0.044 Uiso 1 1 calc R
H7B H 0.1749 0.1880 0.2050 0.044 Uiso 1 1 calc R
C8 C 0.2580(4) 0.2516(3) 0.2238(3) 0.038(2) Uani 1 1 d .
H8A H 0.2235 0.2563 0.2424 0.046 Uiso 1 1 calc R
H8B H 0.2921 0.2590 0.2421 0.046 Uiso 1 1 calc R
C9 C 0.2784(6) 0.1268(4) 0.2560(3) 0.058(4) Uani 0.80 1 d PD
C9' C 0.2461(16) 0.3765(6) -0.0161(7) 0.034(10) Uiso 0.20 1 d PD
C10 C 0.2770(8) 0.1100(5) 0.3029(5) 0.117(6) Uiso 0.80 1 d PD
H10A H 0.2381 0.1165 0.3144 0.141 Uiso 0.80 1 calc PR
H10B H 0.3038 0.1303 0.3199 0.141 Uiso 0.80 1 calc PR
C10' C 0.2523(15) 0.3946(11) -0.0593(9) 0.054(14) Uiso 0.20 1 d PD
C11 C 0.2914(8) 0.0577(5) 0.3146(6) 0.137(7) Uiso 0.80 1 d PD
H11A H 0.2583 0.0375 0.3078 0.205 Uiso 0.80 1 calc PR
H11B H 0.3005 0.0553 0.3462 0.205 Uiso 0.80 1 calc PR
H11C H 0.3245 0.0472 0.2971 0.205 Uiso 0.80 1 calc PR
C11' C 0.2887(16) 0.4347(12) -0.0632(10) 0.048(12) Uiso 0.20 1 d PD
C21 C 1.0219(5) 0.1492(4) 0.0482(4) 0.084(4) Uani 1 1 d .
H21A H 1.0562 0.1321 0.0371 0.101 Uiso 1 1 calc R
H21B H 1.0340 0.1687 0.0737 0.101 Uiso 1 1 calc R
C22 C 0.9783(4) 0.1131(4) 0.0639(4) 0.091(4) Uani 1 1 d .
H22A H 0.9419 0.1290 0.0721 0.109 Uiso 1 1 calc R
H22B H 0.9702 0.0897 0.0403 0.109 Uiso 1 1 calc R
C23 C 1.0046(5) 0.0890(5) 0.1037(5) 0.116(5) Uani 1 1 d .
H23A H 1.0122 0.1128 0.1270 0.139 Uiso 1 1 calc R
H23B H 1.0417 0.0745 0.0952 0.139 Uiso 1 1 calc R
C24 C 0.9624(9) 0.0485(6) 0.1229(6) 0.193(9) Uiso 1 1 d .
H24A H 0.9520 0.0266 0.0991 0.289 Uiso 1 1 calc R
H24B H 0.9277 0.0634 0.1348 0.289 Uiso 1 1 calc R
H24C H 0.9820 0.0311 0.1466 0.289 Uiso 1 1 calc R
C25 C 0.9897(4) 0.1529(4) -0.0310(4) 0.077(4) Uani 1 1 d .
H25A H 0.9592 0.1294 -0.0248 0.092 Uiso 1 1 calc R
H25B H 0.9752 0.1743 -0.0544 0.092 Uiso 1 1 calc R
C26 C 1.0400(4) 0.1275(4) -0.0484(4) 0.076(4) Uani 1 1 d .
H26A H 1.0702 0.1506 -0.0566 0.092 Uiso 1 1 calc R
H26B H 1.0557 0.1063 -0.0253 0.092 Uiso 1 1 calc R
C27 C 1.0238(5) 0.0996(5) -0.0873(4) 0.094(4) Uani 1 1 d .
H27A H 1.0043 0.1208 -0.1086 0.113 Uiso 1 1 calc R
H27B H 0.9956 0.0753 -0.0779 0.113 Uiso 1 1 calc R
C28 C 1.0740(8) 0.0742(6) -0.1117(6) 0.174(8) Uiso 1 1 d .
H28A H 1.1009 0.0979 -0.1231 0.261 Uiso 1 1 calc R
H28B H 1.0587 0.0555 -0.1363 0.261 Uiso 1 1 calc R
H28C H 1.0940 0.0532 -0.0910 0.261 Uiso 1 1 calc R
C29 C 1.0452(4) 0.2176(4) 0.0022(4) 0.079(4) Uani 1 1 d .
H29A H 1.0813 0.2001 -0.0030 0.095 Uiso 1 1 calc R
H29B H 1.0506 0.2368 0.0294 0.095 Uiso 1 1 calc R
C30 C 1.0364(5) 0.2515(3) -0.0361(4) 0.076(4) Uani 1 1 d .
H30A H 1.0353 0.2336 -0.0643 0.091 Uiso 1 1 calc R
H30B H 0.9994 0.2684 -0.0327 0.091 Uiso 1 1 calc R
C31 C 1.0849(7) 0.2868(5) -0.0371(5) 0.120(5) Uiso 1 1 d .
H31A H 1.1213 0.2693 -0.0410 0.144 Uiso 1 1 calc R
H31B H 1.0867 0.3028 -0.0079 0.144 Uiso 1 1 calc R
C32 C 1.0810(6) 0.3251(5) -0.0733(5) 0.129(6) Uiso 1 1 d .
H32A H 1.0628 0.3116 -0.0997 0.194 Uiso 1 1 calc R
H32B H 1.1196 0.3361 -0.0808 0.194 Uiso 1 1 calc R
H32C H 1.0581 0.3518 -0.0625 0.194 Uiso 1 1 calc R
C33 C 0.9426(4) 0.2068(4) 0.0209(3) 0.068(3) Uani 1 1 d .
H33A H 0.9322 0.2266 -0.0050 0.082 Uiso 1 1 calc R
H33B H 0.9127 0.1822 0.0242 0.082 Uiso 1 1 calc R
C34 C 0.9415(5) 0.2375(4) 0.0612(4) 0.087(4) Uani 1 1 d .
H34A H 0.9733 0.2607 0.0596 0.104 Uiso 1 1 calc R
H34B H 0.9475 0.2176 0.0878 0.104 Uiso 1 1 calc R
C35 C 0.8834(7) 0.2648(5) 0.0658(5) 0.116(5) Uiso 1 1 d .
H35A H 0.8793 0.2838 0.0384 0.139 Uiso 1 1 calc R
H35B H 0.8530 0.2403 0.0646 0.139 Uiso 1 1 calc R
C36 C 0.8682(11) 0.2954(8) 0.1009(8) 0.089(8) Uiso 0.50 1 d P
H36A H 0.8854 0.2839 0.1285 0.134 Uiso 0.50 1 calc PR
H36B H 0.8264 0.2961 0.1040 0.134 Uiso 0.50 1 calc PR
H36C H 0.8823 0.3274 0.0946 0.134 Uiso 0.50 1 calc PR
C37 C 0.2924(4) 0.0255(3) 0.0980(3) 0.057(3) Uani 1 1 d .
H37A H 0.3199 0.0421 0.1176 0.069 Uiso 1 1 calc R
H37B H 0.2719 0.0499 0.0806 0.069 Uiso 1 1 calc R
C38 C 0.3254(5) -0.0052(3) 0.0669(4) 0.070(4) Uani 1 1 d .
H38A H 0.3424 -0.0320 0.0836 0.084 Uiso 1 1 calc R
H38B H 0.2990 -0.0185 0.0445 0.084 Uiso 1 1 calc R
C39 C 0.3707(6) 0.0208(4) 0.0448(5) 0.114(5) Uani 1 1 d .
H39A H 0.3974 0.0328 0.0676 0.137 Uiso 1 1 calc R
H39B H 0.3533 0.0487 0.0301 0.137 Uiso 1 1 calc R
C40 C 0.4061(5) -0.0065(4) 0.0098(4) 0.090(4) Uani 1 1 d .
H40A H 0.4107 -0.0395 0.0192 0.135 Uiso 1 1 calc R
H40B H 0.4440 0.0083 0.0068 0.135 Uiso 1 1 calc R
H40C H 0.3862 -0.0055 -0.0187 0.135 Uiso 1 1 calc R
C41 C 0.2188(4) 0.0368(3) 0.1540(3) 0.059(3) Uani 1 1 d .
H41A H 0.2063 0.0626 0.1340 0.071 Uiso 1 1 calc R
H41B H 0.2470 0.0507 0.1748 0.071 Uiso 1 1 calc R
C42 C 0.1654(6) 0.0210(4) 0.1817(5) 0.109(5) Uani 1 1 d .
H42A H 0.1356 0.0085 0.1615 0.131 Uiso 1 1 calc R
H42B H 0.1767 -0.0048 0.2021 0.131 Uiso 1 1 calc R
C43 C 0.1418(5) 0.0606(4) 0.2073(5) 0.111(5) Uani 1 1 d .
H43A H 0.1270 0.0851 0.1868 0.134 Uiso 1 1 calc R
H43B H 0.1726 0.0750 0.2254 0.134 Uiso 1 1 calc R
C44 C 0.0920(8) 0.0429(6) 0.2383(6) 0.169(7) Uiso 1 1 d .
H44A H 0.0587 0.0342 0.2203 0.253 Uiso 1 1 calc R
H44B H 0.0814 0.0682 0.2589 0.253 Uiso 1 1 calc R
H44C H 0.1050 0.0151 0.2551 0.253 Uiso 1 1 calc R
C45 C 0.4485(4) 0.2949(3) 0.2584(4) 0.066(3) Uani 1 1 d .
H45A H 0.4423 0.2747 0.2321 0.079 Uiso 1 1 calc R
H45B H 0.4141 0.3152 0.2619 0.079 Uiso 1 1 calc R
C46 C 0.4540(5) 0.2621(4) 0.3004(4) 0.098(4) Uani 1 1 d .
H46A H 0.4851 0.2386 0.2960 0.118 Uiso 1 1 calc R
H46B H 0.4633 0.2813 0.3269 0.118 Uiso 1 1 calc R
C47 C 0.3967(6) 0.2368(4) 0.3068(5) 0.126(6) Uani 1 1 d .
H47A H 0.3666 0.2610 0.3115 0.152 Uiso 1 1 calc R
H47B H 0.3872 0.2196 0.2792 0.152 Uiso 1 1 calc R
C48 C 0.3946(7) 0.2023(5) 0.3446(5) 0.143(6) Uiso 1 1 d .
H48A H 0.4181 0.1745 0.3375 0.215 Uiso 1 1 calc R
H48B H 0.3549 0.1923 0.3496 0.215 Uiso 1 1 calc R
H48C H 0.4095 0.2175 0.3714 0.215 Uiso 1 1 calc R
C49 C 0.4845(4) 0.3547(3) 0.2110(4) 0.059(3) Uani 1 1 d .
H49A H 0.4518 0.3753 0.2191 0.071 Uiso 1 1 calc R
H49B H 0.4709 0.3327 0.1877 0.071 Uiso 1 1 calc R
C50 C 0.5313(6) 0.3857(4) 0.1914(4) 0.094(4) Uani 1 1 d .
H50A H 0.5642 0.3659 0.1821 0.113 Uiso 1 1 calc R
H50B H 0.5448 0.4089 0.2136 0.113 Uiso 1 1 calc R
C51 C 0.5052(7) 0.4122(5) 0.1503(5) 0.122(6) Uani 1 1 d .
H51A H 0.4741 0.4340 0.1594 0.146 Uiso 1 1 calc R
H51B H 0.4897 0.3894 0.1284 0.146 Uiso 1 1 calc R
C52 C 0.5614(8) 0.4426(6) 0.1289(6) 0.123(7) Uiso 0.80 1 d P
H52A H 0.5693 0.4704 0.1475 0.185 Uiso 0.80 1 calc PR
H52B H 0.5521 0.4530 0.0988 0.185 Uiso 0.80 1 calc PR
H52C H 0.5953 0.4221 0.1282 0.185 Uiso 0.80 1 calc PR
C53 C 0.0122(4) 0.3308(4) 0.2077(4) 0.087(4) Uani 1 1 d .
H53A H 0.0178 0.3094 0.1821 0.104 Uiso 1 1 calc R
H53B H 0.0483 0.3485 0.2122 0.104 Uiso 1 1 calc R
C54 C -0.0374(7) 0.3674(5) 0.1962(5) 0.121(5) Uiso 1 1 d .
H54A H -0.0738 0.3502 0.1909 0.146 Uiso 1 1 calc R
H54B H -0.0432 0.3895 0.2213 0.146 Uiso 1 1 calc R
C55 C -0.0196(9) 0.3958(7) 0.1534(7) 0.113(7) Uiso 0.70 1 d P
H55A H 0.0133 0.4169 0.1601 0.135 Uiso 0.70 1 calc PR
H55B H -0.0079 0.3735 0.1298 0.135 Uiso 0.70 1 calc PR
C56 C -0.0668(11) 0.4230(8) 0.1393(8) 0.058(7) Uiso 0.40 1 d P
H56A H -0.1007 0.4141 0.1566 0.087 Uiso 0.40 1 calc PR
H56B H -0.0739 0.4170 0.1079 0.087 Uiso 0.40 1 calc PR
H56C H -0.0585 0.4567 0.1438 0.087 Uiso 0.40 1 calc PR
C57 C -0.0533(4) 0.2733(4) 0.2439(4) 0.083(4) Uani 1 1 d .
H57A H -0.0858 0.2958 0.2419 0.100 Uiso 1 1 calc R
H57B H -0.0598 0.2528 0.2700 0.100 Uiso 1 1 calc R
C58 C -0.0513(7) 0.2396(5) 0.1980(5) 0.136(6) Uiso 1 1 d .
H58A H -0.0606 0.2588 0.1715 0.163 Uiso 1 1 calc R
H58B H -0.0129 0.2254 0.1941 0.163 Uiso 1 1 calc R
C59 C -0.0986(8) 0.1994(5) 0.2056(6) 0.097(6) Uiso 0.70 1 d PD
H59A H -0.0955 0.1902 0.2371 0.116 Uiso 0.70 1 calc PR
H59B H -0.1362 0.2154 0.2023 0.116 Uiso 0.70 1 calc PR
C60 C -0.1035(13) 0.1540(7) 0.1803(9) 0.081(9) Uiso 0.40 1 d PD
H60A H -0.1106 0.1610 0.1490 0.121 Uiso 0.30 1 calc PR
H60B H -0.1353 0.1352 0.1922 0.121 Uiso 0.30 1 calc PR
H60C H -0.0677 0.1360 0.1832 0.121 Uiso 0.30 1 calc PR
C61 C 0.2962(9) 0.4752(6) 0.1492(7) 0.100(6) Uiso 0.70 1 d P
C62 C 0.3259(5) 0.5058(4) 0.1821(5) 0.092(5) Uani 1 1 d .
H62A H 0.2972 0.5164 0.2042 0.111 Uiso 1 1 calc R
H62B H 0.3401 0.5344 0.1666 0.111 Uiso 1 1 calc R
C63 C 0.3759(9) 0.4838(6) 0.2069(6) 0.053(5) Uiso 0.50 1 d P
H63A H 0.3617 0.4550 0.2221 0.063 Uiso 0.50 1 calc PR
H63B H 0.4046 0.4734 0.1848 0.063 Uiso 0.50 1 calc PR
C64 C 0.4025(10) 0.5101(7) 0.2364(8) 0.050(6) Uiso 0.40 1 d P
H64A H 0.4018 0.5434 0.2270 0.075 Uiso 0.40 1 calc PR
H64B H 0.4423 0.4995 0.2393 0.075 Uiso 0.40 1 calc PR
H64C H 0.3831 0.5071 0.2651 0.075 Uiso 0.40 1 calc PR
C65 C 0.2257(10) 0.4609(8) 0.0906(8) 0.055(6) Uiso 0.40 1 d P
H65A H 0.2157 0.4328 0.1086 0.066 Uiso 0.40 1 calc PR
H65B H 0.2548 0.4514 0.0685 0.066 Uiso 0.40 1 calc PR
C66 C 0.1689(13) 0.4806(9) 0.0655(10) 0.075(8) Uiso 0.40 1 d P
H66A H 0.1405 0.4919 0.0875 0.090 Uiso 0.40 1 calc PR
H66B H 0.1791 0.5075 0.0460 0.090 Uiso 0.40 1 calc PR
C67 C 0.1447(16) 0.4425(11) 0.0397(12) 0.070(10) Uiso 0.30 1 d P
H67A H 0.1271 0.4194 0.0603 0.084 Uiso 0.30 1 calc PR
H67B H 0.1764 0.4261 0.0242 0.084 Uiso 0.30 1 calc PR
C68 C 0.0918(18) 0.4589(14) -0.0007(14) 0.101(14) Uiso 0.30 1 d P
H68A H 0.0673 0.4840 0.0114 0.151 Uiso 0.30 1 calc PR
H68B H 0.0682 0.4312 -0.0080 0.151 Uiso 0.30 1 calc PR
H68C H 0.1109 0.4705 -0.0274 0.151 Uiso 0.30 1 calc PR
C71 C 0.2441(9) 0.1511(6) 0.9285(8) 0.029(6) Uiso 0.30 1 d PD
H71 H 0.2113 0.1614 0.9445 0.034 Uiso 0.30 1 calc PR
C72 C 0.2403(8) 0.0695(6) 0.9578(6) 0.049(5) Uiso 0.50 1 d P
H72A H 0.2013 0.0781 0.9667 0.073 Uiso 0.50 1 calc PR
H72B H 0.2644 0.0661 0.9841 0.073 Uiso 0.50 1 calc PR
H72C H 0.2395 0.0394 0.9415 0.073 Uiso 0.50 1 calc PR
C73 C 0.3109(13) 0.0837(10) 0.9119(10) 0.137(12) Uiso 0.50 1 d P
H73A H 0.2992 0.0647 0.8863 0.205 Uiso 0.50 1 calc PR
H73B H 0.3288 0.0631 0.9341 0.205 Uiso 0.50 1 calc PR
H73C H 0.3384 0.1080 0.9025 0.205 Uiso 0.50 1 calc PR

loop_
_atom_site_aniso_label
_atom_site_aniso_U_11
_atom_site_aniso_U_22
_atom_site_aniso_U_33
_atom_site_aniso_U_23
_atom_site_aniso_U_13
_atom_site_aniso_U_12
Mo1 0.0284(4) 0.0312(4) 0.0390(5) -0.0039(3) -0.0033(3) -0.0019(3)
Mo2 0.0252(4) 0.0352(4) 0.0465(5) -0.0135(3) 0.0054(3) -0.0013(3)
Mo3 0.0244(4) 0.0420(4) 0.0612(6) -0.0176(4) 0.0059(4) -0.0064(3)
Mo4 0.0339(4) 0.0283(4) 0.0472(5) -0.0077(3) -0.0017(4) -0.0012(3)
Mo5 0.0324(4) 0.0341(4) 0.0528(6) -0.0105(4) 0.0012(4) 0.0067(3)
Mo6 0.0249(4) 0.0442(4) 0.0517(5) -0.0098(4) 0.0008(3) 0.0045(3)
Mn1 0.0205(6) 0.0233(6) 0.0277(7) -0.0003(5) 0.0028(5) -0.0011(4)
O1 0.059(4) 0.045(3) 0.040(4) -0.014(3) -0.014(3) -0.003(3)
O2 0.016(3) 0.043(3) 0.061(4) -0.012(3) -0.000(3) -0.010(2)
O3 0.051(4) 0.022(3) 0.030(4) -0.006(2) 0.003(3) -0.005(2)
O4 0.036(3) 0.030(3) 0.034(4) -0.007(3) 0.006(2) -0.002(2)
O5 0.046(4) 0.051(3) 0.039(4) -0.014(3) 0.006(3) -0.003(3)
O6 0.033(3) 0.050(3) 0.073(5) -0.022(3) -0.005(3) 0.006(3)
O7 0.032(3) 0.036(3) 0.057(4) -0.004(3) 0.008(3) 0.002(2)
O8 0.016(3) 0.045(3) 0.029(3) 0.001(3) -0.006(2) -0.001(2)
O9 0.033(3) 0.052(3) 0.085(5) -0.026(3) -0.021(3) 0.001(3)
O10 0.062(4) 0.063(4) 0.069(5) -0.026(3) 0.031(4) -0.031(3)
O11 0.030(3) 0.040(3) 0.032(3) -0.005(3) 0.023(3) -0.007(2)
O12 0.040(3) 0.031(3) 0.028(3) 0.003(2) -0.001(3) -0.001(2)
O13 0.026(3) 0.040(3) 0.030(3) -0.012(2) -0.001(2) -0.001(2)
O14 0.037(3) 0.035(3) 0.028(4) -0.003(3) 0.002(2) -0.004(2)
O15 0.060(4) 0.038(3) 0.067(5) 0.000(3) 0.003(4) -0.021(3)
O16 0.051(4) 0.041(3) 0.046(4) -0.009(3) -0.011(3) 0.002(3)
O17 0.055(4) 0.052(3) 0.067(5) -0.018(3) 0.008(4) 0.000(3)
O18 0.014(3) 0.048(3) 0.057(5) 0.004(3) -0.003(2) 0.006(2)
O19 0.071(5) 0.040(3) 0.099(6) 0.002(4) -0.011(4) 0.031(3)
O20 0.047(4) 0.051(3) 0.039(4) -0.008(3) 0.014(3) -0.007(3)
O21 0.038(3) 0.025(3) 0.033(3) -0.005(2) 0.017(3) 0.003(2)
O22 0.054(4) 0.054(4) 0.086(6) -0.013(4) -0.017(4) 0.025(3)
O23 0.022(3) 0.066(4) 0.076(5) -0.016(3) 0.021(3) -0.014(3)
O24 0.019(3) 0.044(3) 0.040(4) 0.000(3) -0.012(2) -0.002(2)
N1 0.096(8) 0.071(6) 0.049(6) 0.014(5) 0.001(5) -0.013(5)
N2 0.084(5) 0.026(3) 0.021(4) 0.005(3) -0.009(4) -0.002(4)
N3 0.022(4) 0.112(7) 0.074(6) 0.017(6) -0.015(4) -0.020(4)
N4 0.109(12) 0.019(5) 0.058(9) 0.000 0.000 0.004(5)
N5 0.052(7) 0.060(7) 0.058(8) 0.000 -0.019(6) 0.000
N6 0.064(9) 0.136(12) 0.067(10) 0.000 0.039(8) 0.000
N7 0.057(9) 0.067(8) 0.068(10) 0.000 0.000 -0.005(6)
C1 0.064(7) 0.063(6) 0.044(7) 0.020(5) 0.010(5) 0.008(5)
C2 0.071(7) 0.043(5) 0.017(5) -0.004(4) -0.005(4) -0.001(4)
C3 0.041(5) 0.036(4) 0.044(6) 0.014(4) -0.007(4) 0.007(4)
C4 0.057(6) 0.038(5) 0.050(7) 0.011(4) -0.004(5) -0.014(4)
C5 0.044(5) 0.029(4) 0.029(5) 0.005(4) -0.013(4) -0.001(4)
C6 0.029(5) 0.028(4) 0.050(6) -0.003(4) -0.004(4) 0.008(3)
C7 0.055(6) 0.032(4) 0.023(5) 0.004(4) 0.009(4) -0.013(4)
C8 0.039(5) 0.036(5) 0.040(6) -0.014(4) -0.014(4) 0.007(4)
C9 0.081(10) 0.067(8) 0.026(7) -0.008(6) 0.002(7) -0.000(7)
C21 0.097(9) 0.104(8) 0.050(8) 0.014(6) -0.052(7) -0.013(7)
C22 0.048(7) 0.135(9) 0.089(9) 0.056(8) -0.030(6) -0.049(7)
C23 0.064(9) 0.144(11) 0.139(13) 0.071(10) 0.002(9) -0.026(8)
C25 0.039(6) 0.117(9) 0.074(9) 0.030(7) -0.024(6) -0.010(6)
C26 0.038(6) 0.088(8) 0.103(11) 0.016(7) 0.004(6) -0.000(6)
C27 0.062(8) 0.128(10) 0.093(11) 0.021(9) 0.024(7) 0.029(8)
C29 0.050(7) 0.099(8) 0.088(9) 0.019(7) -0.030(6) -0.032(6)
C30 0.068(7) 0.086(7) 0.075(8) 0.050(6) -0.044(6) -0.027(6)
C33 0.044(6) 0.110(8) 0.051(7) 0.008(6) -0.018(5) -0.011(6)
C34 0.052(7) 0.131(10) 0.078(9) 0.024(8) -0.023(6) -0.017(7)
C37 0.062(7) 0.040(5) 0.070(8) 0.003(5) 0.002(6) -0.015(5)
C38 0.083(9) 0.045(6) 0.083(9) -0.009(5) 0.038(7) -0.015(5)
C39 0.117(12) 0.099(9) 0.126(13) -0.051(9) -0.023(10) 0.049(9)
C40 0.078(9) 0.105(9) 0.088(11) -0.020(7) 0.022(8) 0.019(7)
C41 0.071(7) 0.048(5) 0.058(8) 0.002(5) 0.003(6) -0.012(5)
C42 0.116(11) 0.076(7) 0.136(12) 0.027(8) 0.058(9) -0.043(8)
C43 0.102(10) 0.075(8) 0.158(13) -0.031(8) 0.089(9) -0.022(7)
C45 0.040(6) 0.069(6) 0.088(9) 0.034(6) -0.018(6) -0.001(5)
C46 0.084(9) 0.104(9) 0.106(11) 0.028(8) -0.048(8) -0.033(8)
C47 0.135(13) 0.123(10) 0.121(12) 0.080(9) -0.063(10) -0.053(9)
C49 0.048(6) 0.048(5) 0.083(9) 0.002(5) -0.013(6) -0.004(5)
C50 0.126(11) 0.080(7) 0.077(9) -0.029(7) 0.012(8) -0.053(8)
C51 0.135(14) 0.105(10) 0.125(14) 0.037(9) 0.024(11) -0.003(10)
C53 0.035(6) 0.161(11) 0.065(8) 0.029(8) 0.018(6) 0.032(7)
C57 0.056(7) 0.110(9) 0.084(9) -0.014(7) 0.043(7) -0.017(7)
C62 0.064(9) 0.076(8) 0.137(13) -0.042(7) 0.034(8) -0.017(6)

loop_
_atom_type_symbol
_atom_type_description
_atom_type_scat_dispersion_real
_atom_type_scat_dispersion_imag
_atom_type_scat_source
Mo Mo -1.6832 0.6857 'International Tables Vol C Tables 4.2.6.8 and 6.1.1.4'
Mn Mn 0.3368 0.7283 'International Tables Vol C Tables 4.2.6.8 and 6.1.1.4'
O O 0.0106 0.0060 'International Tables Vol C Tables 4.2.6.8 and 6.1.1.4'
N N 0.0061 0.0033 'International Tables Vol C Tables 4.2.6.8 and 6.1.1.4'
H H 0.0000 0.0000 'International Tables Vol C Tables 4.2.6.8 and 6.1.1.4'
C C 0.0033 0.0016 'International Tables Vol C Tables 4.2.6.8 and 6.1.1.4'

loop_
_geom_angle_atom_site_label_1
_geom_angle_atom_site_label_2
_geom_angle_atom_site_label_3
_geom_angle
_geom_angle_site_symmetry_1
_geom_angle_site_symmetry_3
O2 Mo1 O1 105.1(3) . .
O2 Mo1 O24 101.6(2) . .
O1 Mo1 O24 98.7(3) . .
O2 Mo1 O3 98.7(2) . .
O1 Mo1 O3 104.1(3) . .
O24 Mo1 O3 144.1(2) . .
O2 Mo1 O4 160.7(2) . .
O1 Mo1 O4 93.5(2) . .
O24 Mo1 O4 80.4(2) . .
O3 Mo1 O4 71.09(19) . .
O2 Mo1 O11 90.0(2) . .
O1 Mo1 O11 163.0(2) . .
O24 Mo1 O11 70.0(2) . .
O3 Mo1 O11 80.8(2) . .
O4 Mo1 O11 72.42(18) . .
O6 Mo2 O5 105.3(3) . .
O6 Mo2 O7 101.8(3) . .
O5 Mo2 O7 100.3(3) . .
O6 Mo2 O3 97.9(3) . .
O5 Mo2 O3 101.8(3) . .
O7 Mo2 O3 145.2(2) . .
O6 Mo2 O4 159.7(3) . .
O5 Mo2 O4 94.0(2) . .
O7 Mo2 O4 80.6(2) . .
O3 Mo2 O4 71.4(2) . .
O6 Mo2 O8 89.9(2) . .
O5 Mo2 O8 163.3(2) . .
O7 Mo2 O8 69.2(2) . .
O3 Mo2 O8 82.4(2) . .
O4 Mo2 O8 71.93(18) . .
O9 Mo3 O10 105.1(3) . .
O9 Mo3 O7 100.7(3) . .
O10 Mo3 O7 99.1(3) . .
O9 Mo3 O13 99.6(3) . .
O10 Mo3 O13 101.5(3) . .
O7 Mo3 O13 146.1(2) . .
O9 Mo3 O8 95.2(2) . .
O10 Mo3 O8 158.8(3) . .
O7 Mo3 O8 70.9(2) . .
O13 Mo3 O8 80.4(2) . .
O9 Mo3 O12 163.4(3) . .
O10 Mo3 O12 91.2(3) . .
O7 Mo3 O12 79.3(2) . .
O13 Mo3 O12 73.6(2) . .
O8 Mo3 O12 68.89(18) . .
O16 Mo4 O15 105.4(3) . .
O16 Mo4 O18 104.0(3) . .
O15 Mo4 O18 97.3(3) . .
O16 Mo4 O13 98.8(2) . .
O15 Mo4 O13 100.4(3) . .
O18 Mo4 O13 146.2(2) . .
O16 Mo4 O14 94.5(2) . .
O15 Mo4 O14 159.0(3) . .
O18 Mo4 O14 71.0(2) . .
O13 Mo4 O14 82.7(2) . .
O16 Mo4 O12 164.3(2) . .
O15 Mo4 O12 88.6(2) . .
O18 Mo4 O12 80.6(2) . .
O13 Mo4 O12 71.32(19) . .
O14 Mo4 O12 72.64(19) . .
O19 Mo5 O17 105.5(3) . .
O19 Mo5 O18 98.0(3) . .
O17 Mo5 O18 105.0(3) . .
O19 Mo5 O20 100.7(3) . .
O17 Mo5 O20 97.4(3) . .
O18 Mo5 O20 145.7(2) . .
O19 Mo5 O14 159.0(3) . .
O17 Mo5 O14 94.7(3) . .
O18 Mo5 O14 70.7(2) . .
O20 Mo5 O14 82.0(2) . .
O19 Mo5 O21 88.9(3) . .
O17 Mo5 O21 163.3(2) . .
O18 Mo5 O21 80.8(2) . .
O20 Mo5 O21 71.2(2) . .
O14 Mo5 O21 72.08(19) . .
O23 Mo6 O22 106.6(3) . .
O23 Mo6 O24 102.6(3) . .
O22 Mo6 O24 99.0(3) . .
O23 Mo6 O20 98.3(3) . .
O22 Mo6 O20 100.9(3) . .
O24 Mo6 O20 145.5(2) . .
O23 Mo6 O11 91.7(2) . .
O22 Mo6 O11 161.0(3) . .
O24 Mo6 O11 71.1(2) . .
O20 Mo6 O11 81.2(2) . .
O23 Mo6 O21 160.0(2) . .
O22 Mo6 O21 92.8(3) . .
O24 Mo6 O21 78.33(19) . .
O20 Mo6 O21 72.9(2) . .
O11 Mo6 O21 69.58(17) . .
O12 Mn1 O21 91.7(2) . .
O12 Mn1 O8 87.1(2) . .
O21 Mn1 O8 178.2(2) . .
O12 Mn1 O11 179.1(2) . .
O21 Mn1 O11 88.5(2) . .
O8 Mn1 O11 92.7(2) . .
O12 Mn1 O4 92.1(2) . .
O21 Mn1 O4 92.3(2) . .
O8 Mn1 O4 86.5(2) . .
O11 Mn1 O4 87.0(2) . .
O12 Mn1 O14 88.4(2) . .
O21 Mn1 O14 87.5(2) . .
O8 Mn1 O14 93.7(2) . .
O11 Mn1 O14 92.5(2) . .
O4 Mn1 O14 179.5(2) . .
Mo2 O3 Mo1 121.3(3) . .
C2 O4 Mn1 114.2(5) . .
C2 O4 Mo2 123.1(5) . .
Mn1 O4 Mo2 99.2(2) . .
C2 O4 Mo1 123.3(5) . .
Mn1 O4 Mo1 99.4(2) . .
Mo2 O4 Mo1 92.50(18) . .
Mo2 O7 Mo3 122.2(3) . .
C6 O8 Mn1 117.0(4) . .
C6 O8 Mo3 117.8(4) . .
Mn1 O8 Mo3 102.9(2) . .
C6 O8 Mo2 121.4(4) . .
Mn1 O8 Mo2 102.3(2) . .
Mo3 O8 Mo2 91.09(18) . .
C7 O11 Mn1 116.5(4) . .
C7 O11 Mo6 121.0(4) . .
Mn1 O11 Mo6 100.7(2) . .
C7 O11 Mo1 122.9(4) . .
Mn1 O11 Mo1 101.1(2) . .
Mo6 O11 Mo1 89.41(19) . .
C4 O12 Mn1 118.9(5) . .
C4 O12 Mo3 119.1(5) . .
Mn1 O12 Mo3 101.1(2) . .
C4 O12 Mo4 123.3(4) . .
Mn1 O12 Mo4 99.8(2) . .
Mo3 O12 Mo4 88.71(18) . .
Mo3 O13 Mo4 120.8(3) . .
C8 O14 Mn1 114.5(4) . .
C8 O14 Mo4 123.3(4) . .
Mn1 O14 Mo4 99.1(2) . .
C8 O14 Mo5 121.9(4) . .
Mn1 O14 Mo5 99.7(2) . .
Mo4 O14 Mo5 93.20(19) . .
Mo4 O18 Mo5 121.2(3) . .
Mo5 O20 Mo6 121.8(3) . .
C3 O21 Mn1 117.8(4) . .
C3 O21 Mo6 120.4(5) . .
Mn1 O21 Mo6 101.3(2) . .
C3 O21 Mo5 122.4(4) . .
Mn1 O21 Mo5 100.7(2) . .
Mo6 O21 Mo5 88.73(17) . .
Mo1 O24 Mo6 122.6(3) . .
C9' N1 C1 138.9(12) . .
C9 N2 C5 127.1(7) . .
C29 N3 C33 110.9(9) . .
C29 N3 C25 108.6(8) . .
C33 N3 C25 106.1(7) . .
C29 N3 C21 107.0(7) . .
C33 N3 C21 115.4(9) . .
C25 N3 C21 108.8(8) . .
C37 N4 C37 110.6(11) 2 .
C37 N4 C41 107.7(5) 2 2
C37 N4 C41 109.1(6) . 2
C37 N4 C41 109.1(6) 2 .
C37 N4 C41 107.7(5) . .
C41 N4 C41 112.7(11) 2 .
C49 N5 C49 114.3(10) . 3_655
C49 N5 C45 112.3(6) . 3_655
C49 N5 C45 104.9(5) 3_655 3_655
C49 N5 C45 104.9(5) . .
C49 N5 C45 112.3(6) 3_655 .
C45 N5 C45 108.1(10) 3_655 .
C57 N6 C57 118.4(14) 3 .
C57 N6 C53 109.6(6) 3 3
C57 N6 C53 103.4(6) . 3
C57 N6 C53 103.4(6) 3 .
C57 N6 C53 109.6(6) . .
C53 N6 C53 112.7(13) 3 .
C65 N7 C65 108(2) . 2_565
C65 N7 C61 105.3(11) . .
C65 N7 C61 113.4(12) 2_565 .
C65 N7 C61 113.4(12) . 2_565
C65 N7 C61 105.2(11) 2_565 2_565
C61 N7 C61 111.7(18) . 2_565
C71 N8 C73 131.7(19) . .
C71 N8 C72 125.2(16) . .
C73 N8 C72 102.6(16) . .
N1 C1 C3 106.6(8) . .
N1 C1 C4 106.5(8) . .
C3 C1 C4 112.2(9) . .
N1 C1 C2 104.8(8) . .
C3 C1 C2 113.4(8) . .
C4 C1 C2 112.6(8) . .
O4 C2 C1 113.5(7) . .
O21 C3 C1 112.4(7) . .
O12 C4 C1 112.5(7) . .
N2 C5 C7 108.3(7) . .
N2 C5 C8 102.9(7) . .
C7 C5 C8 113.1(7) . .
N2 C5 C6 107.7(6) . .
C7 C5 C6 112.3(7) . .
C8 C5 C6 112.0(6) . .
O8 C6 C5 113.0(6) . .
O11 C7 C5 114.5(6) . .
O14 C8 C5 112.6(7) . .
O25 C9 N2 123.6(10) . .
O25 C9 C10 120.6(11) . .
N2 C9 C10 115.2(9) . .
O25' C9' N1 103(2) . .
O25' C9' C10' 126(2) . .
N1 C9' C10' 130(2) . .
C9 C10 C11 120.8(13) . .
C9' C10' C11' 115(3) . .
C22 C21 N3 113.8(8) . .
C23 C22 C21 106.1(9) . .
C22 C23 C24 110.9(11) . .
C26 C25 N3 116.2(9) . .
C27 C26 C25 110.0(9) . .
C26 C27 C28 115.6(12) . .
N3 C29 C30 117.7(8) . .
C31 C30 C29 109.2(9) . .
C30 C31 C32 115.6(12) . .
C34 C33 N3 115.9(8) . .
C33 C34 C35 111.9(10) . .
C36 C35 C34 125.8(16) . .
N4 C37 C38 114.9(7) . .
C39 C38 C37 111.9(8) . .
C38 C39 C40 117.0(10) . .
N4 C41 C42 118.8(7) . .
C43 C42 C41 111.3(9) . .
C42 C43 C44 110.4(10) . .
N5 C45 C46 114.5(7) . .
C47 C46 C45 107.7(9) . .
C48 C47 C46 115.3(12) . .
N5 C49 C50 116.6(8) . .
C49 C50 C51 107.7(10) . .
C50 C51 C52 104.0(12) . .
N6 C53 C54 114.0(9) . .
C55 C54 C53 108.5(13) . .
C56 C55 C54 108.6(18) . .
N6 C57 C58 111.6(9) . .
C59 C58 C57 105.4(11) . .
C60 C59 C58 126.1(18) . .
C62 C61 N7 115.9(13) . .
C61 C62 C63 116.8(13) . .
C64 C63 C62 117.8(17) . .
N7 C65 C66 109.3(17) . .
C67 C66 C65 108(2) . .
C66 C67 C68 116(3) . .
O26 C71 N8 116(2) . .

loop_
_geom_bond_atom_site_label_1
_geom_bond_atom_site_label_2
_geom_bond_distance
_geom_bond_site_symmetry_2
Mo1 O2 1.677(5) .
Mo1 O1 1.680(6) .
Mo1 O24 1.911(5) .
Mo1 O3 1.925(5) .
Mo1 O4 2.317(5) .
Mo1 O11 2.406(5) .
Mo2 O6 1.656(6) .
Mo2 O5 1.696(6) .
Mo2 O7 1.906(5) .
Mo2 O3 1.911(5) .
Mo2 O4 2.312(5) .
Mo2 O8 2.388(5) .
Mo3 O9 1.657(6) .
Mo3 O10 1.720(6) .
Mo3 O7 1.922(6) .
Mo3 O13 1.925(5) .
Mo3 O8 2.306(5) .
Mo3 O12 2.361(5) .
Mo4 O16 1.698(6) .
Mo4 O15 1.736(6) .
Mo4 O18 1.907(5) .
Mo4 O13 1.941(5) .
Mo4 O14 2.291(5) .
Mo4 O12 2.446(5) .
Mo5 O19 1.705(6) .
Mo5 O17 1.708(7) .
Mo5 O18 1.919(5) .
Mo5 O20 1.921(5) .
Mo5 O14 2.296(5) .
Mo5 O21 2.440(5) .
Mo6 O23 1.713(6) .
Mo6 O22 1.733(6) .
Mo6 O24 1.911(5) .
Mo6 O20 1.925(6) .
Mo6 O11 2.359(5) .
Mo6 O21 2.366(5) .
Mn1 O12 1.914(5) .
Mn1 O21 1.918(5) .
Mn1 O8 1.919(5) .
Mn1 O11 1.945(5) .
Mn1 O4 2.105(6) .
Mn1 O14 2.110(6) .
O4 C2 1.382(10) .
O8 C6 1.470(9) .
O11 C7 1.463(9) .
O12 C4 1.385(10) .
O14 C8 1.456(10) .
O21 C3 1.420(9) .
O25 C9 1.230(11) .
O25' C9' 1.200(18) .
O26 C71 1.183(17) .
N1 C9' 1.402(16) .
N1 C1 1.477(13) .
N2 C9 1.344(10) .
N2 C5 1.447(10) .
N3 C29 1.483(12) .
N3 C33 1.523(12) .
N3 C25 1.537(14) .
N3 C21 1.550(12) .
N4 C37 1.488(11) 2
N4 C37 1.488(11) .
N4 C41 1.523(11) 2
N4 C41 1.523(11) .
N5 C49 1.466(11) .
N5 C49 1.466(11) 3_655
N5 C45 1.517(10) 3_655
N5 C45 1.517(10) .
N6 C57 1.463(12) 3
N6 C57 1.463(12) .
N6 C53 1.573(13) 3
N6 C53 1.573(13) .
N7 C65 1.53(2) .
N7 C65 1.53(2) 2_565
N7 C61 1.55(2) .
N7 C61 1.55(2) 2_565
N8 C71 1.361(16) .
N8 C73 1.39(3) .
N8 C72 1.42(2) .
C1 C3 1.521(12) .
C1 C4 1.530(13) .
C1 C2 1.561(12) .
C5 C7 1.487(11) .
C5 C8 1.579(10) .
C5 C6 1.582(11) .
C9 C10 1.494(14) .
C9' C10' 1.411(19) .
C10 C11 1.555(14) .
C10' C11' 1.417(19) .
C21 C22 1.515(14) .
C22 C23 1.514(15) .
C23 C24 1.615(19) .
C25 C26 1.472(14) .
C26 C27 1.464(16) .
C27 C28 1.558(19) .
C29 C30 1.517(13) .
C30 C31 1.507(16) .
C31 C32 1.540(17) .
C33 C34 1.492(15) .
C34 C35 1.564(17) .
C35 C36 1.41(2) .
C37 C38 1.492(13) .
C38 C39 1.449(16) .
C39 C40 1.547(16) .
C41 C42 1.564(14) .
C42 C43 1.465(15) .
C43 C44 1.575(19) .
C45 C46 1.577(14) .
C46 C47 1.528(16) .
C47 C48 1.501(17) .
C49 C50 1.519(14) .
C50 C51 1.574(17) .
C51 C52 1.69(2) .
C53 C54 1.587(16) .
C54 C55 1.58(2) .
C55 C56 1.41(3) .
C57 C58 1.682(18) .
C58 C59 1.60(2) .
C59 C60 1.494(16) .
C61 C62 1.49(2) .
C62 C63 1.52(2) .
C63 C64 1.32(3) .
C65 C66 1.62(3) .
C66 C67 1.44(4) .
C67 C68 1.80(5) .
